data_7225817
loop_
_publ_author_name
'Batisai, Eustina'
'Su, Hong'
'Nassimbeni, Luigi R.'

_publ_section_title
;
 Synergism in host--guest selectivity of picolinium chlorides by
 triphenylsilanol and triphenylmethanol
;
_journal_issue 31
_journal_name_full CrystEngComm
_journal_page_first 5952
_journal_paper_doi 10.1039/C6CE01233G
_journal_volume 18
_journal_year 2016
_chemical_formula_moiety 'C19 H16 O, C6 H8 N, Cl'
_chemical_formula_sum 'C25 H24 Cl N O'
_chemical_formula_weight 389.90
_chemical_name_systematic
; 
 ? 
;
_space_group_IT_number 14
_symmetry_cell_setting monoclinic
_symmetry_space_group_name_Hall '-P 2ybc'
_symmetry_space_group_name_H-M 'P 1 21/c 1'
_atom_sites_solution_hydrogens geom
_atom_sites_solution_primary direct
_atom_sites_solution_secondary difmap
_audit_creation_method SHELXL-97
_audit_update_record
;
2016-05-24 deposited with the CCDC.
2016-07-05 downloaded from the CCDC.
;
_cell_angle_alpha 90.00
_cell_angle_beta 96.74(3)
_cell_angle_gamma 90.00
_cell_formula_units_Z 4
_cell_length_a 14.078(3)
_cell_length_b 9.2242(18)
_cell_length_c 16.232(3)
_cell_measurement_reflns_used 3503
_cell_measurement_temperature 173(2)
_cell_measurement_theta_max 27.54
_cell_measurement_theta_min 1.46
_cell_volume 2093.3(7)
_computing_cell_refinement 'DENZO-SMN (Otwinowski & Minor, 1997)'
_computing_data_collection 'COLLECT (2000)'
_computing_data_reduction 'DENZO-SMN (Otwinowski & Minor, 1997)'
_computing_molecular_graphics XSEED
_computing_publication_material 'SHELXL-97 (Sheldrick, 1997)'
_computing_structure_refinement 'SHELXL-97 (Sheldrick, 1997)'
_computing_structure_solution 'SHELXS-86 (Sheldrick, 1985)'
_diffrn_ambient_temperature 173(2)
_diffrn_measured_fraction_theta_full 0.995
_diffrn_measured_fraction_theta_max 0.995
_diffrn_measurement_device_type 'NONIUS KAPPA CCD'
_diffrn_radiation_monochromator graphite
_diffrn_radiation_source 'fine-focus sealed tube'
_diffrn_radiation_type MoK\a
_diffrn_radiation_wavelength 0.71073
_diffrn_reflns_av_R_equivalents 0.0604
_diffrn_reflns_av_sigmaI/netI 0.0291
_diffrn_reflns_limit_h_max 18
_diffrn_reflns_limit_h_min -18
_diffrn_reflns_limit_k_max 12
_diffrn_reflns_limit_k_min -12
_diffrn_reflns_limit_l_max 21
_diffrn_reflns_limit_l_min -21
_diffrn_reflns_number 71176
_diffrn_reflns_theta_full 27.54
_diffrn_reflns_theta_max 27.54
_diffrn_reflns_theta_min 1.46
_exptl_absorpt_coefficient_mu 0.197
_exptl_absorpt_correction_type none
_exptl_crystal_colour COLOURLESS
_exptl_crystal_density_diffrn 1.237
_exptl_crystal_density_method 'not measured'
_exptl_crystal_description PLATE
_exptl_crystal_F_000 824
_exptl_crystal_size_max 0.30
_exptl_crystal_size_mid 0.18
_exptl_crystal_size_min 0.09
_refine_diff_density_max 0.230
_refine_diff_density_min -0.330
_refine_diff_density_rms 0.060
_refine_ls_extinction_method none
_refine_ls_goodness_of_fit_ref 1.028
_refine_ls_hydrogen_treatment noref
_refine_ls_matrix_type full
_refine_ls_number_parameters 255
_refine_ls_number_reflns 4800
_refine_ls_number_restraints 0
_refine_ls_restrained_S_all 1.028
_refine_ls_R_factor_all 0.0665
_refine_ls_R_factor_gt 0.0403
_refine_ls_shift/su_max 0.001
_refine_ls_shift/su_mean 0.000
_refine_ls_structure_factor_coef Fsqd
_refine_ls_weighting_details 'calc w=1/[\s^2^(Fo^2^)+(0.0455P)^2^+0.7229P] where P=(Fo^2^+2Fc^2^)/3'
_refine_ls_weighting_scheme calc
_refine_ls_wR_factor_gt 0.0907
_refine_ls_wR_factor_ref 0.1047
_reflns_number_gt 3503
_reflns_number_total 4800
_reflns_threshold_expression >2sigma(I)
_cod_data_source_file c6ce01233g2.cif
_cod_data_source_block 6
_cod_depositor_comments
;
The following automatic conversions were performed:

'_symmetry_cell_setting' value 'MONOCLINIC' changed to 'monoclinic'
according to
/usr/data/users/saulius/crontab/automatic-downloads/rss-feeds/RSC/lib/dictionaries/cif_core.dic
dictionary named 'cif_core.dic' version 2.4.2 from 2011-04-26.

'_exptl_absorpt_correction_type' value 'NONE' changed to 'none'
according to
/usr/data/users/saulius/crontab/automatic-downloads/rss-feeds/RSC/lib/dictionaries/cif_core.dic
dictionary named 'cif_core.dic' version 2.4.2 from 2011-04-26.

'_refine_ls_hydrogen_treatment' value 'NOREF' changed to 'noref'
according to
/usr/data/users/saulius/crontab/automatic-downloads/rss-feeds/RSC/lib/dictionaries/cif_core.dic
dictionary named 'cif_core.dic' version 2.4.2 from 2011-04-26.

Automatic conversion script
Id: cif_fix_values 4268 2015-11-12 08:31:59Z antanas 

 Adding full bibliography for 7225812--7225819.cif.
;
_cod_original_cell_volume 2093.4(7)
_cod_original_sg_symbol_H-M P21/C
_cod_database_code 7225817

loop_
_symmetry_equiv_pos_as_xyz
'x, y, z'
'-x, y+1/2, -z+1/2'
'-x, -y, -z'
'x, -y-1/2, z-1/2'

loop_
_atom_site_label
_atom_site_type_symbol
_atom_site_fract_x
_atom_site_fract_y
_atom_site_fract_z
_atom_site_U_iso_or_equiv
_atom_site_adp_type
_atom_site_occupancy
_atom_site_symmetry_multiplicity
_atom_site_calc_flag
_atom_site_refinement_flags
Cl1 Cl 0.98510(3) 0.61090(4) 0.15371(3) 0.03803(12) Uani 1 1 d .
O1 O 0.76783(7) 0.70257(11) 0.13146(6) 0.0284(2) Uani 1 1 d .
C3 C 0.70048(10) 0.64053(15) -0.00849(9) 0.0253(3) Uani 1 1 d .
C2 C 0.69257(10) 0.62049(15) 0.08481(9) 0.0244(3) Uani 1 1 d .
C20 C 0.74722(11) 0.41657(16) 0.18429(9) 0.0300(3) Uani 1 1 d .
H20 H 0.7767 0.4869 0.2217 0.036 Uiso 1 1 calc R
C16 C 0.65841(11) 0.35503(16) 0.05417(9) 0.0308(3) Uani 1 1 d .
H16 H 0.6272 0.3828 0.0015 0.037 Uiso 1 1 calc R
C4 C 0.78634(11) 0.60191(17) -0.03780(10) 0.0330(3) Uani 1 1 d .
H4 H 0.8372 0.5642 -0.0003 0.040 Uiso 1 1 calc R
C14 C 0.53071(10) 0.60642(17) 0.14360(9) 0.0307(3) Uani 1 1 d .
H14 H 0.5372 0.5041 0.1483 0.037 Uiso 1 1 calc R
C9 C 0.60057(10) 0.68652(16) 0.11096(9) 0.0263(3) Uani 1 1 d .
N21 N 0.95221(10) 0.11049(16) 0.16137(9) 0.0404(3) Uani 1 1 d .
H21 H 0.9762 0.1168 0.2138 0.049 Uiso 1 1 calc R
C7 C 0.64027(12) 0.71143(18) -0.14817(10) 0.0386(4) Uani 1 1 d .
H7 H 0.5898 0.7497 -0.1859 0.046 Uiso 1 1 calc R
C15 C 0.70084(10) 0.46011(15) 0.10798(9) 0.0252(3) Uani 1 1 d .
C5 C 0.79836(12) 0.61781(19) -0.12076(10) 0.0392(4) Uani 1 1 d .
H5 H 0.8570 0.5898 -0.1397 0.047 Uiso 1 1 calc R
C12 C 0.44088(11) 0.82235(19) 0.16360(10) 0.0383(4) Uani 1 1 d .
H12 H 0.3871 0.8687 0.1823 0.046 Uiso 1 1 calc R
C11 C 0.50936(12) 0.90326(18) 0.13028(11) 0.0398(4) Uani 1 1 d .
H11 H 0.5023 1.0054 0.1253 0.048 Uiso 1 1 calc R
C24 C 0.87835(12) 0.0905(2) -0.00117(11) 0.0431(4) Uani 1 1 d .
C6 C 0.72578(13) 0.67401(19) -0.17612(10) 0.0395(4) Uani 1 1 d .
H6 H 0.7346 0.6868 -0.2328 0.047 Uiso 1 1 calc R
C19 C 0.75075(11) 0.27163(17) 0.20628(10) 0.0340(4) Uani 1 1 d .
H19 H 0.7832 0.2431 0.2584 0.041 Uiso 1 1 calc R
C8 C 0.62735(11) 0.69355(17) -0.06500(9) 0.0319(3) Uani 1 1 d .
H2 H 0.5677 0.7180 -0.0468 0.038 Uiso 1 1 calc R
C17 C 0.66137(11) 0.21061(17) 0.07685(10) 0.0349(4) Uani 1 1 d .
H17 H 0.6316 0.1399 0.0399 0.042 Uiso 1 1 calc R
C22 C 0.91975(13) -0.01663(18) 0.13157(11) 0.0419(4) Uani 1 1 d .
H22 H 0.9226 -0.0992 0.1668 0.050 Uiso 1 1 calc R
C13 C 0.45083(11) 0.67413(19) 0.16970(10) 0.0363(4) Uani 1 1 d .
H13 H 0.4032 0.6179 0.1917 0.044 Uiso 1 1 calc R
C10 C 0.58832(11) 0.83588(17) 0.10403(10) 0.0340(4) Uani 1 1 d .
H10 H 0.6349 0.8925 0.0809 0.041 Uiso 1 1 calc R
C23 C 0.88231(12) -0.02870(19) 0.05026(11) 0.0427(4) Uani 1 1 d .
H23 H 0.8589 -0.1196 0.0291 0.051 Uiso 1 1 calc R
C26 C 0.94935(13) 0.22872(19) 0.11387(13) 0.0459(5) Uani 1 1 d .
H26 H 0.9721 0.3187 0.1369 0.055 Uiso 1 1 calc R
C18 C 0.70747(11) 0.16832(17) 0.15314(10) 0.0349(4) Uani 1 1 d .
H18 H 0.7092 0.0690 0.1687 0.042 Uiso 1 1 calc R
C25 C 0.91374(13) 0.2202(2) 0.03239(13) 0.0479(5) Uani 1 1 d .
H25 H 0.9132 0.3040 -0.0017 0.057 Uiso 1 1 calc R
C27 C 0.83486(17) 0.0805(3) -0.08985(13) 0.0758(7) Uani 1 1 d .
H27A H 0.8275 -0.0216 -0.1059 0.114 Uiso 1 1 calc R
H27B H 0.8766 0.1290 -0.1255 0.114 Uiso 1 1 calc R
H27C H 0.7720 0.1276 -0.0960 0.114 Uiso 1 1 calc R
H1 H 0.8271 0.6509 0.1354 0.074(7) Uiso 1 1 d R

loop_
_atom_site_aniso_label
_atom_site_aniso_U_11
_atom_site_aniso_U_22
_atom_site_aniso_U_33
_atom_site_aniso_U_23
_atom_site_aniso_U_13
_atom_site_aniso_U_12
Cl1 0.0330(2) 0.0344(2) 0.0452(2) 0.00106(17) -0.00150(17) 0.00308(16)
O1 0.0268(5) 0.0274(5) 0.0304(6) -0.0044(4) 0.0006(4) -0.0029(4)
C3 0.0290(7) 0.0210(7) 0.0260(7) -0.0015(6) 0.0034(6) -0.0025(6)
C2 0.0236(7) 0.0243(7) 0.0249(7) -0.0020(6) 0.0017(6) -0.0028(6)
C20 0.0331(8) 0.0308(8) 0.0257(8) -0.0007(6) 0.0025(6) -0.0016(6)
C16 0.0343(8) 0.0291(8) 0.0281(8) 0.0009(6) 0.0000(6) -0.0013(6)
C4 0.0304(8) 0.0372(9) 0.0314(8) 0.0003(7) 0.0039(6) 0.0040(7)
C14 0.0293(8) 0.0319(8) 0.0306(8) -0.0020(7) 0.0030(6) -0.0013(6)
C9 0.0264(7) 0.0287(8) 0.0235(7) -0.0029(6) 0.0022(6) -0.0008(6)
N21 0.0370(7) 0.0412(8) 0.0417(8) -0.0053(7) -0.0007(6) 0.0037(6)
C7 0.0442(9) 0.0402(9) 0.0296(8) 0.0058(7) -0.0031(7) 0.0035(8)
C15 0.0241(7) 0.0255(7) 0.0266(7) -0.0003(6) 0.0055(6) -0.0003(6)
C5 0.0389(9) 0.0454(10) 0.0350(9) -0.0026(8) 0.0119(7) 0.0002(8)
C12 0.0272(8) 0.0493(10) 0.0387(9) -0.0097(8) 0.0052(7) 0.0073(7)
C11 0.0399(9) 0.0316(8) 0.0487(10) -0.0049(8) 0.0080(8) 0.0066(7)
C24 0.0338(9) 0.0526(11) 0.0432(10) 0.0060(8) 0.0052(7) 0.0015(8)
C6 0.0526(10) 0.0408(9) 0.0258(8) 0.0010(7) 0.0070(7) -0.0059(8)
C19 0.0386(9) 0.0342(8) 0.0287(8) 0.0070(7) 0.0021(7) 0.0012(7)
C8 0.0297(8) 0.0341(8) 0.0314(8) 0.0008(7) 0.0019(6) 0.0020(6)
C17 0.0390(9) 0.0258(8) 0.0393(9) -0.0033(7) 0.0019(7) -0.0051(7)
C22 0.0492(10) 0.0289(8) 0.0473(10) 0.0051(8) 0.0047(8) 0.0047(7)
C13 0.0286(8) 0.0450(10) 0.0360(9) -0.0020(7) 0.0073(7) -0.0036(7)
C10 0.0351(8) 0.0272(8) 0.0409(9) -0.0027(7) 0.0095(7) 0.0003(6)
C23 0.0475(10) 0.0343(9) 0.0467(10) -0.0044(8) 0.0069(8) -0.0069(8)
C26 0.0403(10) 0.0304(9) 0.0682(13) -0.0063(9) 0.0117(9) -0.0055(7)
C18 0.0399(9) 0.0266(8) 0.0389(9) 0.0056(7) 0.0079(7) 0.0007(7)
C25 0.0473(10) 0.0369(10) 0.0618(12) 0.0168(9) 0.0165(9) 0.0044(8)
C27 0.0624(14) 0.119(2) 0.0436(12) 0.0115(13) -0.0027(10) -0.0005(14)

loop_
_atom_type_symbol
_atom_type_description
_atom_type_scat_dispersion_real
_atom_type_scat_dispersion_imag
_atom_type_scat_source
C C 0.0033 0.0016 'International Tables Vol C Tables 4.2.6.8 and 6.1.1.4'
H H 0.0000 0.0000 'International Tables Vol C Tables 4.2.6.8 and 6.1.1.4'
N N 0.0061 0.0033 'International Tables Vol C Tables 4.2.6.8 and 6.1.1.4'
O O 0.0106 0.0060 'International Tables Vol C Tables 4.2.6.8 and 6.1.1.4'
Cl Cl 0.1484 0.1585 'International Tables Vol C Tables 4.2.6.8 and 6.1.1.4'

loop_
_geom_angle_atom_site_label_1
_geom_angle_atom_site_label_2
_geom_angle_atom_site_label_3
_geom_angle
C2 O1 H1 110.8
C8 C3 C4 118.06(14)
C8 C3 C2 123.97(13)
C4 C3 C2 117.98(13)
O1 C2 C15 110.42(11)
O1 C2 C9 103.78(11)
C15 C2 C9 111.01(12)
O1 C2 C3 108.62(11)
C15 C2 C3 110.22(11)
C9 C2 C3 112.60(12)
C19 C20 C15 120.53(14)
C19 C20 H20 119.7
C15 C20 H20 119.7
C17 C16 C15 120.47(14)
C17 C16 H16 119.8
C15 C16 H16 119.8
C5 C4 C3 120.92(15)
C5 C4 H4 119.5
C3 C4 H4 119.5
C9 C14 C13 120.76(15)
C9 C14 H14 119.6
C13 C14 H14 119.6
C14 C9 C10 118.20(14)
C14 C9 C2 123.66(13)
C10 C9 C2 118.10(13)
C22 N21 C26 121.69(16)
C22 N21 H21 119.2
C26 N21 H21 119.2
C6 C7 C8 120.49(15)
C6 C7 H7 119.8
C8 C7 H7 119.8
C20 C15 C16 118.70(14)
C20 C15 C2 120.90(13)
C16 C15 C2 120.34(13)
C6 C5 C4 120.50(16)
C6 C5 H5 119.8
C4 C5 H5 119.8
C13 C12 C11 119.72(15)
C13 C12 H12 120.1
C11 C12 H12 120.1
C12 C11 C10 120.11(16)
C12 C11 H11 119.9
C10 C11 H11 119.9
C23 C24 C25 117.70(17)
C23 C24 C27 121.02(19)
C25 C24 C27 121.26(19)
C7 C6 C5 119.20(15)
C7 C6 H6 120.4
C5 C6 H6 120.4
C18 C19 C20 120.47(15)
C18 C19 H19 119.8
C20 C19 H19 119.8
C3 C8 C7 120.80(15)
C3 C8 H2 119.6
C7 C8 H2 119.6
C16 C17 C18 120.41(15)
C16 C17 H17 119.8
C18 C17 H17 119.8
N21 C22 C23 120.04(16)
N21 C22 H22 120.0
C23 C22 H22 120.0
C12 C13 C14 120.11(15)
C12 C13 H13 119.9
C14 C13 H13 119.9
C11 C10 C9 121.08(15)
C11 C10 H10 119.5
C9 C10 H10 119.5
C22 C23 C24 120.23(16)
C22 C23 H23 119.9
C24 C23 H23 119.9
N21 C26 C25 119.86(16)
N21 C26 H26 120.1
C25 C26 H26 120.1
C19 C18 C17 119.41(15)
C19 C18 H18 120.3
C17 C18 H18 120.3
C26 C25 C24 120.48(17)
C26 C25 H25 119.8
C24 C25 H25 119.8
C24 C27 H27A 109.5
C24 C27 H27B 109.5
H27A C27 H27B 109.5
C24 C27 H27C 109.5
H27A C27 H27C 109.5
H27B C27 H27C 109.5

loop_
_geom_bond_atom_site_label_1
_geom_bond_atom_site_label_2
_geom_bond_distance
O1 C2 1.4426(17)
O1 H1 0.9566
C3 C8 1.385(2)
C3 C4 1.396(2)
C3 C2 1.543(2)
C2 C15 1.528(2)
C2 C9 1.535(2)
C20 C19 1.383(2)
C20 C15 1.390(2)
C20 H20 0.9500
C16 C17 1.381(2)
C16 C15 1.392(2)
C16 H16 0.9500
C4 C5 1.384(2)
C4 H4 0.9500
C14 C9 1.384(2)
C14 C13 1.395(2)
C14 H14 0.9500
C9 C10 1.391(2)
N21 C22 1.329(2)
N21 C26 1.334(2)
N21 H21 0.8800
C7 C6 1.379(2)
C7 C8 1.393(2)
C7 H7 0.9500
C5 C6 1.380(2)
C5 H5 0.9500
C12 C13 1.377(2)
C12 C11 1.379(2)
C12 H12 0.9500
C11 C10 1.384(2)
C11 H11 0.9500
C24 C23 1.378(2)
C24 C25 1.383(3)
C24 C27 1.500(3)
C6 H6 0.9500
C19 C18 1.378(2)
C19 H19 0.9500
C8 H2 0.9500
C17 C18 1.385(2)
C17 H17 0.9500
C22 C23 1.367(2)
C22 H22 0.9500
C13 H13 0.9500
C10 H10 0.9500
C23 H23 0.9500
C26 C25 1.361(3)
C26 H26 0.9500
C18 H18 0.9500
C25 H25 0.9500
C27 H27A 0.9800
C27 H27B 0.9800
C27 H27C 0.9800

loop_
_geom_hbond_atom_site_label_D
_geom_hbond_atom_site_label_H
_geom_hbond_atom_site_label_A
_geom_hbond_distance_DH
_geom_hbond_distance_HA
_geom_hbond_distance_DA
_geom_hbond_angle_DHA
_geom_hbond_site_symmetry_A
N21 H21 Cl1 0.88 2.16 3.0277(17) 170.5 2_745
O1 H1 Cl1 0.96 2.24 3.1531(12) 159.4 .
